data_1563811
loop_
_publ_author_name
'Fischer, Malte'
'Hering-Junghans, Christian'

_publ_section_title
;
 On 1,3-Phosphaazaallenes and their Diverse Reactivity
;
_journal_name_full 'Chemical Science'
_journal_paper_doi 10.1039/D1SC02947A
_journal_year 2021
_chemical_formula_moiety 'C51 H47 N P B F10, C6 D6'
_chemical_formula_sum 'C57 H47 B D6 F10 N P'
_chemical_formula_weight 989.82
_space_group_crystal_system monoclinic
_space_group_IT_number 7
_space_group_name_Hall 'P -2yc'
_space_group_name_H-M_alt 'P 1 c 1'
_atom_sites_solution_hydrogens mixed
_audit_creation_method SHELXL-2014/7
_audit_update_record
;
2021-05-28 deposited with the CCDC.	2021-06-30 downloaded from the CCDC.
;
_cell_angle_alpha 90
_cell_angle_beta 98.703(2)
_cell_angle_gamma 90
_cell_formula_units_Z 2
_cell_length_a 10.5963(8)
_cell_length_b 10.7434(8)
_cell_length_c 21.9612(16)
_cell_measurement_reflns_used 9894
_cell_measurement_temperature 150(2)
_cell_measurement_theta_max 24.92
_cell_measurement_theta_min 2.49
_cell_volume 2471.3(3)
_computing_cell_refinement 'SAINT (Bruker, 2013)'
_computing_data_collection 'APEX2 (Bruker, 2014)'
_computing_data_reduction SAINT
_computing_molecular_graphics 'ORTEP-3v2.01 (Farrugia, 1997)'
_computing_publication_material 'SHELXL-2014/7 (Sheldrick, 2014)'
_computing_structure_refinement 'SHELXL-2014/7 (Sheldrick, 2014)'
_computing_structure_solution 'SHELXT (Sheldrick, 2015)'
_diffrn_ambient_temperature 150(2)
_diffrn_measured_fraction_theta_full 1.000
_diffrn_measured_fraction_theta_max 1.000
_diffrn_measurement_device_type 'Bruker APEX-II CCD'
_diffrn_measurement_method '\f and \w scans'
_diffrn_radiation_type MoK\a
_diffrn_radiation_wavelength 0.71073
_diffrn_reflns_av_R_equivalents 0.0503
_diffrn_reflns_av_unetI/netI 0.0520
_diffrn_reflns_Laue_measured_fraction_full 1.000
_diffrn_reflns_Laue_measured_fraction_max 1.000
_diffrn_reflns_limit_h_max 15
_diffrn_reflns_limit_h_min -15
_diffrn_reflns_limit_k_max 15
_diffrn_reflns_limit_k_min -15
_diffrn_reflns_limit_l_max 31
_diffrn_reflns_limit_l_min -31
_diffrn_reflns_number 60346
_diffrn_reflns_point_group_measured_fraction_full 0.999
_diffrn_reflns_point_group_measured_fraction_max 0.996
_diffrn_reflns_theta_full 25.242
_diffrn_reflns_theta_max 30.560
_diffrn_reflns_theta_min 1.876
_exptl_absorpt_coefficient_mu 0.133
_exptl_absorpt_correction_T_max 0.989
_exptl_absorpt_correction_T_min 0.973
_exptl_absorpt_correction_type multi-scan
_exptl_absorpt_process_details 'SADABS 2014/5'
_exptl_crystal_colour yellow
_exptl_crystal_density_diffrn 1.330
_exptl_crystal_description block
_exptl_crystal_F_000 1024
_exptl_crystal_size_max 0.210
_exptl_crystal_size_mid 0.160
_exptl_crystal_size_min 0.080
_refine_diff_density_max 0.288
_refine_diff_density_min -0.209
_refine_diff_density_rms 0.041
_refine_ls_abs_structure_details
;
 Flack x determined using 4424 quotients [(I+)-(I-)]/[(I+)+(I-)]
 (Parsons, Flack and Wagner, Acta Cryst. B69 (2013) 249-259).
;
_refine_ls_abs_structure_Flack 0.00(4)
_refine_ls_extinction_method none
_refine_ls_goodness_of_fit_ref 1.017
_refine_ls_hydrogen_treatment mixed
_refine_ls_matrix_type full
_refine_ls_number_parameters 663
_refine_ls_number_reflns 15075
_refine_ls_number_restraints 2
_refine_ls_restrained_S_all 1.017
_refine_ls_R_factor_all 0.0693
_refine_ls_R_factor_gt 0.0438
_refine_ls_shift/su_max 0.000
_refine_ls_shift/su_mean 0.000
_refine_ls_structure_factor_coef Fsqd
_refine_ls_weighting_details 'w=1/[\s^2^(Fo^2^)+(0.0390P)^2^+0.1810P] where P=(Fo^2^+2Fc^2^)/3'
_refine_ls_weighting_scheme calc
_refine_ls_wR_factor_gt 0.0843
_refine_ls_wR_factor_ref 0.0947
_reflns_Friedel_coverage 0.990
_reflns_Friedel_fraction_full 0.998
_reflns_Friedel_fraction_max 0.992
_reflns_number_gt 11354
_reflns_number_total 15075
_reflns_threshold_expression 'I > 2\s(I)'
_cod_data_source_file d1sc02947a2.cif
_cod_data_source_block ax1975_DipTerCNXyl_HBArF_cmpd_10
_cod_original_sg_symbol_H-M 'P c'
_cod_database_code 1563811
_shelx_shelxl_version_number 2014/7
_shelx_space_group_comment
;
The symmetry employed for this shelxl refinement is uniquely defined
by the following loop, which should always be used as a source of
symmetry information in preference to the above space-group names.
They are only intended as comments.
;
_shelx_estimated_absorpt_t_min 0.973
_shelx_estimated_absorpt_t_max 0.989

loop_
_space_group_symop_operation_xyz
'x, y, z'
'x, -y, z+1/2'

loop_
_atom_site_label
_atom_site_type_symbol
_atom_site_fract_x
_atom_site_fract_y
_atom_site_fract_z
_atom_site_U_iso_or_equiv
_atom_site_adp_type
_atom_site_occupancy
_atom_site_site_symmetry_order
_atom_site_calc_flag
_atom_site_refinement_flags_posn
_atom_site_refinement_flags_adp
_atom_site_refinement_flags_occupancy
_atom_site_disorder_assembly
_atom_site_disorder_group
H1 H 0.579(3) 0.649(2) 0.4543(13) 0.026(7) Uiso 1 1 d . . . . .
P1 P 0.58460(5) 0.85691(6) 0.51000(3) 0.02189(13) Uani 1 1 d . . . . .
B1 B 0.4990(3) 0.6986(3) 0.47018(14) 0.0242(6) Uani 1 1 d . . . . .
N1 N 0.5083(2) 0.8254(2) 0.62862(10) 0.0272(5) Uani 1 1 d . . . . .
C1 C 0.7569(2) 0.8620(2) 0.50685(11) 0.0199(4) Uani 1 1 d . . . . .
C2 C 0.7878(2) 0.8823(2) 0.44718(11) 0.0222(5) Uani 1 1 d . . . . .
C3 C 0.9153(2) 0.9024(2) 0.44053(12) 0.0253(5) Uani 1 1 d . . . . .
H3 H 0.9357 0.9203 0.4008 0.030 Uiso 1 1 calc R U . . .
C4 C 1.0127(2) 0.8969(2) 0.49012(12) 0.0269(5) Uani 1 1 d . . . . .
H4 H 1.0992 0.9069 0.4843 0.032 Uiso 1 1 calc R U . . .
C5 C 0.9822(2) 0.8767(2) 0.54816(12) 0.0254(5) Uani 1 1 d . . . . .
H5 H 1.0488 0.8715 0.5823 0.031 Uiso 1 1 calc R U . . .
C6 C 0.8553(2) 0.8637(2) 0.55806(11) 0.0215(5) Uani 1 1 d . . . . .
C7 C 0.6903(2) 0.8824(2) 0.39009(11) 0.0214(5) Uani 1 1 d . . . . .
C8 C 0.6871(2) 0.7807(2) 0.34909(11) 0.0227(5) Uani 1 1 d . . . . .
C9 C 0.5976(2) 0.7816(2) 0.29589(12) 0.0263(5) Uani 1 1 d . . . . .
H9 H 0.5928 0.7127 0.2685 0.032 Uiso 1 1 calc R U . . .
C10 C 0.5154(3) 0.8811(3) 0.28215(12) 0.0290(6) Uani 1 1 d . . . . .
H10 H 0.4543 0.8799 0.2457 0.035 Uiso 1 1 calc R U . . .
C11 C 0.5220(2) 0.9824(3) 0.32132(12) 0.0284(6) Uani 1 1 d . . . . .
H11 H 0.4659 1.0507 0.3110 0.034 Uiso 1 1 calc R U . . .
C12 C 0.6089(2) 0.9862(2) 0.37549(11) 0.0233(5) Uani 1 1 d . . . . .
C13 C 0.7846(2) 0.6753(2) 0.35906(12) 0.0270(5) Uani 1 1 d . . . . .
H13 H 0.8303 0.6814 0.4023 0.032 Uiso 1 1 calc R U . . .
C14 C 0.7274(3) 0.5449(3) 0.35018(15) 0.0384(7) Uani 1 1 d . . . . .
H14A H 0.6835 0.5360 0.3078 0.058 Uiso 1 1 calc R U . . .
H14B H 0.6663 0.5322 0.3789 0.058 Uiso 1 1 calc R U . . .
H14C H 0.7957 0.4828 0.3581 0.058 Uiso 1 1 calc R U . . .
C15 C 0.8835(3) 0.6926(3) 0.31529(15) 0.0392(7) Uani 1 1 d . . . . .
H15A H 0.9518 0.6310 0.3250 0.059 Uiso 1 1 calc R U . . .
H15B H 0.9197 0.7766 0.3203 0.059 Uiso 1 1 calc R U . . .
H15C H 0.8420 0.6814 0.2726 0.059 Uiso 1 1 calc R U . . .
C16 C 0.6204(3) 1.1037(2) 0.41538(13) 0.0288(6) Uani 1 1 d . . . . .
H16 H 0.6546 1.0781 0.4585 0.035 Uiso 1 1 calc R U . . .
C17 C 0.4936(3) 1.1704(3) 0.41701(18) 0.0492(9) Uani 1 1 d . . . . .
H17A H 0.4603 1.2016 0.3758 0.074 Uiso 1 1 calc R U . . .
H17B H 0.5069 1.2403 0.4459 0.074 Uiso 1 1 calc R U . . .
H17C H 0.4322 1.1120 0.4304 0.074 Uiso 1 1 calc R U . . .
C18 C 0.7152(3) 1.1958(3) 0.39454(17) 0.0478(8) Uani 1 1 d . . . . .
H18A H 0.7977 1.1545 0.3947 0.072 Uiso 1 1 calc R U . . .
H18B H 0.7258 1.2669 0.4228 0.072 Uiso 1 1 calc R U . . .
H18C H 0.6828 1.2248 0.3528 0.072 Uiso 1 1 calc R U . . .
C19 C 0.8302(2) 0.8699(2) 0.62318(11) 0.0233(5) Uani 1 1 d . . . . .
C20 C 0.8033(2) 0.9891(2) 0.64560(12) 0.0287(6) Uani 1 1 d . . . . .
C21 C 0.7813(3) 0.9992(3) 0.70611(14) 0.0415(7) Uani 1 1 d . . . . .
H21 H 0.7598 1.0778 0.7216 0.050 Uiso 1 1 calc R U . . .
C22 C 0.7903(3) 0.8967(3) 0.74384(15) 0.0476(8) Uani 1 1 d . . . . .
H22 H 0.7736 0.9048 0.7849 0.057 Uiso 1 1 calc R U . . .
C23 C 0.8236(3) 0.7814(3) 0.72278(14) 0.0396(7) Uani 1 1 d . . . . .
H23 H 0.8319 0.7123 0.7501 0.048 Uiso 1 1 calc R U . . .
C24 C 0.8449(2) 0.7652(2) 0.66237(12) 0.0273(5) Uani 1 1 d . . . . .
C25 C 0.8062(3) 1.1066(3) 0.60673(14) 0.0336(6) Uani 1 1 d . . . . .
H25 H 0.8118 1.0799 0.5636 0.040 Uiso 1 1 calc R U . . .
C26 C 0.6889(3) 1.1854(4) 0.6048(2) 0.0676(12) Uani 1 1 d . . . . .
H26A H 0.6819 1.2145 0.6464 0.101 Uiso 1 1 calc R U . . .
H26B H 0.6134 1.1361 0.5888 0.101 Uiso 1 1 calc R U . . .
H26C H 0.6949 1.2572 0.5778 0.101 Uiso 1 1 calc R U . . .
C27 C 0.9269(3) 1.1818(3) 0.63010(17) 0.0468(8) Uani 1 1 d . . . . .
H27A H 0.9317 1.2541 0.6034 0.070 Uiso 1 1 calc R U . . .
H27B H 1.0024 1.1293 0.6296 0.070 Uiso 1 1 calc R U . . .
H27C H 0.9237 1.2100 0.6723 0.070 Uiso 1 1 calc R U . . .
C28 C 0.8830(2) 0.6393(3) 0.63875(13) 0.0314(6) Uani 1 1 d . . . . .
H28 H 0.9415 0.6564 0.6080 0.038 Uiso 1 1 calc R U . . .
C29 C 0.9569(3) 0.5577(3) 0.68887(16) 0.0492(8) Uani 1 1 d . . . . .
H29A H 0.9003 0.5323 0.7180 0.074 Uiso 1 1 calc R U . . .
H29B H 1.0291 0.6048 0.7107 0.074 Uiso 1 1 calc R U . . .
H29C H 0.9887 0.4836 0.6700 0.074 Uiso 1 1 calc R U . . .
C30 C 0.7687(3) 0.5701(3) 0.60494(18) 0.0477(8) Uani 1 1 d . . . . .
H30A H 0.7077 0.5533 0.6333 0.071 Uiso 1 1 calc R U . . .
H30B H 0.7970 0.4912 0.5891 0.071 Uiso 1 1 calc R U . . .
H30C H 0.7275 0.6210 0.5705 0.071 Uiso 1 1 calc R U . . .
C31 C 0.5632(2) 0.8373(2) 0.58707(12) 0.0238(5) Uani 1 1 d . . . . .
C32 C 0.4182(2) 0.8296(2) 0.66918(11) 0.0249(5) Uani 1 1 d . . . . .
C33 C 0.3307(3) 0.9283(2) 0.66264(13) 0.0294(6) Uani 1 1 d . . . . .
C34 C 0.2362(3) 0.9258(3) 0.70011(14) 0.0359(7) Uani 1 1 d . . . . .
H34 H 0.1755 0.9914 0.6973 0.043 Uiso 1 1 calc R U . . .
C35 C 0.2287(3) 0.8300(3) 0.74128(14) 0.0385(7) Uani 1 1 d . . . . .
H35 H 0.1623 0.8297 0.7659 0.046 Uiso 1 1 calc R U . . .
C36 C 0.3175(3) 0.7341(3) 0.74693(13) 0.0357(7) Uani 1 1 d . . . . .
H36 H 0.3122 0.6697 0.7761 0.043 Uiso 1 1 calc R U . . .
C37 C 0.4139(3) 0.7311(3) 0.71057(12) 0.0288(6) Uani 1 1 d . . . . .
C38 C 0.3383(3) 1.0310(3) 0.61699(14) 0.0420(7) Uani 1 1 d . . . . .
H38A H 0.2712 1.0924 0.6203 0.063 Uiso 1 1 calc R U . . .
H38B H 0.3264 0.9963 0.5752 0.063 Uiso 1 1 calc R U . . .
H38C H 0.4220 1.0713 0.6257 0.063 Uiso 1 1 calc R U . . .
C39 C 0.5087(3) 0.6267(3) 0.71540(15) 0.0411(7) Uani 1 1 d . . . . .
H39A H 0.4867 0.5645 0.7447 0.062 Uiso 1 1 calc R U . . .
H39B H 0.5944 0.6593 0.7298 0.062 Uiso 1 1 calc R U . . .
H39C H 0.5070 0.5879 0.6749 0.062 Uiso 1 1 calc R U . . .
C40 C 0.3916(2) 0.7344(3) 0.41145(12) 0.0271(5) Uani 1 1 d . . . . .
C41 C 0.3690(3) 0.6491(3) 0.36323(13) 0.0341(6) Uani 1 1 d . . . . .
C42 C 0.2808(3) 0.6668(3) 0.31062(14) 0.0422(8) Uani 1 1 d . . . . .
C43 C 0.2094(3) 0.7736(4) 0.30468(14) 0.0445(8) Uani 1 1 d . . . . .
C44 C 0.2245(3) 0.8595(3) 0.35135(14) 0.0388(7) Uani 1 1 d . . . . .
C45 C 0.3140(2) 0.8382(3) 0.40314(13) 0.0304(6) Uani 1 1 d . . . . .
F1 F 0.43266(16) 0.54018(17) 0.36652(8) 0.0447(4) Uani 1 1 d . . . . .
F2 F 0.2660(2) 0.5808(2) 0.26534(9) 0.0637(6) Uani 1 1 d . . . . .
F3 F 0.12503(18) 0.7944(2) 0.25309(9) 0.0634(6) Uani 1 1 d . . . . .
F4 F 0.15372(17) 0.96424(19) 0.34668(9) 0.0536(5) Uani 1 1 d . . . . .
F5 F 0.32194(15) 0.92829(15) 0.44705(8) 0.0368(4) Uani 1 1 d . . . . .
C46 C 0.4327(2) 0.6115(2) 0.51725(12) 0.0244(5) Uani 1 1 d . . . . .
C47 C 0.4644(2) 0.4875(2) 0.52691(12) 0.0285(6) Uani 1 1 d . . . . .
C48 C 0.3984(3) 0.4080(3) 0.56036(14) 0.0357(6) Uani 1 1 d . . . . .
C49 C 0.2983(3) 0.4522(3) 0.58732(14) 0.0376(7) Uani 1 1 d . . . . .
C50 C 0.2641(2) 0.5744(3) 0.57993(13) 0.0316(6) Uani 1 1 d . . . . .
C51 C 0.3297(2) 0.6499(2) 0.54478(12) 0.0255(5) Uani 1 1 d . . . . .
F6 F 0.56228(15) 0.43707(14) 0.50229(8) 0.0378(4) Uani 1 1 d . . . . .
F7 F 0.42924(19) 0.28660(16) 0.56603(10) 0.0548(5) Uani 1 1 d . . . . .
F8 F 0.23450(18) 0.37549(18) 0.62046(9) 0.0530(5) Uani 1 1 d . . . . .
F9 F 0.16621(16) 0.62001(17) 0.60549(8) 0.0441(4) Uani 1 1 d . . . . .
F10 F 0.28778(14) 0.76873(14) 0.53656(7) 0.0316(3) Uani 1 1 d . . . . .
C60 C 0.1174(6) 0.4967(7) 0.4316(2) 0.0902(19) Uani 1 1 d . . . . .
C61 C 0.0253(4) 0.4948(5) 0.4671(2) 0.0704(12) Uani 1 1 d . . . . .
C62 C -0.0124(4) 0.3827(5) 0.4886(2) 0.0678(12) Uani 1 1 d . . . . .
C63 C 0.0425(5) 0.2737(5) 0.4752(2) 0.0762(13) Uani 1 1 d . . . . .
C64 C 0.1379(6) 0.2760(7) 0.4389(3) 0.102(2) Uani 1 1 d . . . . .
C65 C 0.1744(6) 0.3917(9) 0.4165(3) 0.110(2) Uani 1 1 d . . . . .
D60 D 0.138(6) 0.585(6) 0.411(3) 0.132 Uiso 1 1 d . U . . .
D61 D -0.023(6) 0.569(6) 0.477(3) 0.132 Uiso 1 1 d . U . . .
D62 D -0.092(6) 0.385(5) 0.511(3) 0.132 Uiso 1 1 d . U . . .
D63 D 0.013(6) 0.197(6) 0.495(3) 0.132 Uiso 1 1 d . U . . .
D64 D 0.166(6) 0.205(7) 0.425(3) 0.132 Uiso 1 1 d . U . . .
D65 D 0.243(7) 0.376(6) 0.393(3) 0.132 Uiso 1 1 d . U . . .

loop_
_atom_site_aniso_label
_atom_site_aniso_U_11
_atom_site_aniso_U_22
_atom_site_aniso_U_33
_atom_site_aniso_U_23
_atom_site_aniso_U_13
_atom_site_aniso_U_12
P1 0.0193(3) 0.0269(3) 0.0196(3) 0.0016(3) 0.0036(2) -0.0008(2)
B1 0.0213(13) 0.0272(14) 0.0242(15) 0.0016(11) 0.0040(11) -0.0021(11)
N1 0.0251(11) 0.0348(12) 0.0218(11) 0.0002(9) 0.0033(9) -0.0029(9)
C1 0.0180(10) 0.0212(11) 0.0206(12) 0.0006(9) 0.0031(9) -0.0006(9)
C2 0.0235(12) 0.0214(12) 0.0218(12) -0.0009(9) 0.0036(10) -0.0020(9)
C3 0.0256(12) 0.0308(13) 0.0211(12) -0.0007(10) 0.0089(10) -0.0009(10)
C4 0.0208(12) 0.0324(13) 0.0282(14) -0.0022(11) 0.0067(10) -0.0040(10)
C5 0.0193(11) 0.0289(13) 0.0269(13) -0.0017(10) -0.0002(10) -0.0007(9)
C6 0.0222(11) 0.0230(12) 0.0192(12) 0.0010(9) 0.0032(9) -0.0004(9)
C7 0.0222(11) 0.0248(12) 0.0177(12) 0.0030(9) 0.0044(9) -0.0015(9)
C8 0.0228(11) 0.0260(12) 0.0203(12) 0.0023(10) 0.0061(9) -0.0002(9)
C9 0.0294(13) 0.0291(13) 0.0205(13) -0.0024(10) 0.0043(10) -0.0052(10)
C10 0.0281(13) 0.0373(15) 0.0201(13) 0.0048(11) -0.0017(10) -0.0033(11)
C11 0.0283(13) 0.0298(13) 0.0274(14) 0.0065(11) 0.0047(11) 0.0022(10)
C12 0.0263(12) 0.0241(12) 0.0205(12) 0.0024(10) 0.0066(10) -0.0023(9)
C13 0.0274(13) 0.0262(13) 0.0271(14) -0.0025(10) 0.0036(11) 0.0036(10)
C14 0.0364(16) 0.0301(14) 0.0481(18) -0.0033(13) 0.0047(14) 0.0015(12)
C15 0.0348(15) 0.0378(16) 0.0478(19) -0.0051(14) 0.0150(14) 0.0019(12)
C16 0.0376(14) 0.0244(12) 0.0248(13) -0.0006(10) 0.0067(11) 0.0004(11)
C17 0.0459(18) 0.0364(17) 0.068(2) -0.0128(16) 0.0167(17) 0.0059(14)
C18 0.057(2) 0.0312(15) 0.060(2) -0.0120(14) 0.0243(17) -0.0158(14)
C19 0.0168(11) 0.0309(13) 0.0215(12) -0.0020(10) 0.0007(9) -0.0015(9)
C20 0.0261(13) 0.0329(14) 0.0264(14) -0.0037(11) 0.0021(10) -0.0002(11)
C21 0.0484(18) 0.0427(17) 0.0355(17) -0.0102(14) 0.0135(14) -0.0001(14)
C22 0.062(2) 0.058(2) 0.0273(16) -0.0058(15) 0.0201(15) -0.0066(17)
C23 0.0420(17) 0.0476(18) 0.0293(16) 0.0092(13) 0.0056(13) -0.0049(14)
C24 0.0211(11) 0.0347(14) 0.0259(13) 0.0031(11) 0.0030(10) -0.0024(10)
C25 0.0357(15) 0.0288(13) 0.0335(15) -0.0065(12) -0.0035(12) 0.0030(11)
C26 0.0400(19) 0.045(2) 0.117(4) 0.014(2) 0.006(2) 0.0090(16)
C27 0.0410(18) 0.0488(19) 0.0484(19) 0.0059(16) -0.0009(15) -0.0084(14)
C28 0.0256(13) 0.0328(14) 0.0367(16) 0.0072(12) 0.0079(11) 0.0039(11)
C29 0.0453(18) 0.0449(19) 0.056(2) 0.0210(16) 0.0031(16) 0.0066(15)
C30 0.0391(17) 0.0354(17) 0.066(2) -0.0120(16) 0.0013(16) 0.0051(13)
C31 0.0215(11) 0.0250(12) 0.0243(13) 0.0007(10) 0.0021(10) 0.0014(9)
C32 0.0232(12) 0.0328(14) 0.0195(12) -0.0033(10) 0.0058(10) -0.0028(10)
C33 0.0295(13) 0.0306(14) 0.0276(14) -0.0038(11) 0.0025(11) -0.0019(11)
C34 0.0309(14) 0.0409(16) 0.0372(16) -0.0131(13) 0.0090(12) 0.0003(12)
C35 0.0326(15) 0.0529(19) 0.0337(16) -0.0116(14) 0.0168(13) -0.0075(13)
C36 0.0391(16) 0.0446(17) 0.0249(14) -0.0014(12) 0.0098(12) -0.0123(13)
C37 0.0289(13) 0.0328(14) 0.0247(13) 0.0016(11) 0.0046(11) -0.0041(11)
C38 0.0535(19) 0.0340(16) 0.0386(18) 0.0031(13) 0.0073(15) 0.0042(14)
C39 0.0362(16) 0.0479(18) 0.0388(17) 0.0142(14) 0.0043(13) 0.0047(13)
C40 0.0204(12) 0.0378(14) 0.0224(13) 0.0036(11) 0.0012(10) -0.0065(10)
C41 0.0279(13) 0.0469(17) 0.0273(14) 0.0015(13) 0.0035(11) -0.0093(12)
C42 0.0353(16) 0.063(2) 0.0270(15) -0.0011(14) 0.0016(12) -0.0168(15)
C43 0.0295(15) 0.077(2) 0.0248(15) 0.0163(16) -0.0040(12) -0.0168(15)
C44 0.0220(13) 0.0530(19) 0.0394(17) 0.0216(15) -0.0011(12) -0.0033(12)
C45 0.0228(13) 0.0394(16) 0.0284(14) 0.0080(12) 0.0020(11) -0.0061(11)
F1 0.0405(10) 0.0502(11) 0.0423(10) -0.0172(9) 0.0030(8) -0.0033(8)
F2 0.0600(13) 0.0963(17) 0.0311(10) -0.0179(11) -0.0048(9) -0.0205(12)
F3 0.0414(11) 0.1056(17) 0.0370(11) 0.0264(11) -0.0138(8) -0.0195(11)
F4 0.0332(9) 0.0650(13) 0.0597(12) 0.0291(10) -0.0021(9) 0.0050(9)
F5 0.0310(8) 0.0352(9) 0.0428(10) 0.0057(8) 0.0015(7) 0.0028(7)
C46 0.0186(11) 0.0302(13) 0.0230(12) 0.0006(10) -0.0008(9) -0.0027(9)
C47 0.0232(12) 0.0312(14) 0.0304(15) 0.0008(11) 0.0019(11) 0.0006(10)
C48 0.0354(15) 0.0268(14) 0.0435(17) 0.0109(12) 0.0014(13) 0.0000(11)
C49 0.0300(14) 0.0439(16) 0.0390(17) 0.0144(14) 0.0056(12) -0.0097(12)
C50 0.0215(12) 0.0425(16) 0.0309(15) 0.0046(12) 0.0045(11) -0.0012(11)
C51 0.0225(11) 0.0298(13) 0.0231(13) 0.0022(10) -0.0001(10) 0.0004(10)
F6 0.0350(9) 0.0301(8) 0.0504(10) -0.0013(8) 0.0128(8) 0.0058(7)
F7 0.0537(11) 0.0303(9) 0.0824(15) 0.0201(10) 0.0167(11) 0.0054(8)
F8 0.0478(11) 0.0523(12) 0.0615(13) 0.0243(10) 0.0173(9) -0.0085(9)
F9 0.0310(9) 0.0577(11) 0.0476(11) 0.0075(9) 0.0189(8) 0.0016(8)
F10 0.0269(7) 0.0323(8) 0.0367(9) 0.0043(7) 0.0078(7) 0.0058(6)
C60 0.077(4) 0.128(5) 0.061(3) 0.026(3) -0.008(3) -0.049(3)
C61 0.061(3) 0.081(3) 0.060(3) 0.016(2) -0.019(2) -0.014(2)
C62 0.060(3) 0.086(3) 0.058(3) 0.014(2) 0.012(2) -0.003(2)
C63 0.076(3) 0.073(3) 0.082(3) 0.001(3) 0.019(3) -0.016(2)
C64 0.076(4) 0.131(6) 0.099(4) -0.046(4) 0.015(3) -0.010(4)
C65 0.076(4) 0.187(8) 0.072(4) -0.017(4) 0.030(3) -0.050(5)

loop_
_atom_type_symbol
_atom_type_description
_atom_type_scat_dispersion_real
_atom_type_scat_dispersion_imag
_atom_type_scat_source
C C 0.0033 0.0016 'International Tables Vol C Tables 4.2.6.8 and 6.1.1.4'
H H 0.0000 0.0000 'International Tables Vol C Tables 4.2.6.8 and 6.1.1.4'
B B 0.0013 0.0007 'International Tables Vol C Tables 4.2.6.8 and 6.1.1.4'
N N 0.0061 0.0033 'International Tables Vol C Tables 4.2.6.8 and 6.1.1.4'
F F 0.0171 0.0103 'International Tables Vol C Tables 4.2.6.8 and 6.1.1.4'
P P 0.1023 0.0942 'International Tables Vol C Tables 4.2.6.8 and 6.1.1.4'
D D 0.0000 0.0000 'International Tables Vol C Tables 4.2.6.8 and 6.1.1.4'

loop_
_geom_angle_atom_site_label_1
_geom_angle_atom_site_label_2
_geom_angle_atom_site_label_3
_geom_angle
_geom_angle_site_symmetry_1
_geom_angle_site_symmetry_3
_geom_angle_publ_flag
C31 P1 C1 108.30(11) . . ?
C31 P1 B1 101.38(12) . . ?
C1 P1 B1 112.61(11) . . ?
C46 B1 C40 108.7(2) . . ?
C46 B1 P1 114.15(18) . . ?
C40 B1 P1 110.52(18) . . ?
C46 B1 H1 110.6(14) . . ?
C40 B1 H1 110.1(15) . . ?
P1 B1 H1 102.7(14) . . ?
C31 N1 C32 165.1(3) . . ?
C6 C1 C2 119.3(2) . . ?
C6 C1 P1 125.99(17) . . ?
C2 C1 P1 114.18(17) . . ?
C3 C2 C1 118.9(2) . . ?
C3 C2 C7 117.8(2) . . ?
C1 C2 C7 123.3(2) . . ?
C4 C3 C2 121.9(2) . . ?
C4 C3 H3 119.0 . . ?
C2 C3 H3 119.0 . . ?
C5 C4 C3 118.9(2) . . ?
C5 C4 H4 120.6 . . ?
C3 C4 H4 120.6 . . ?
C4 C5 C6 121.6(2) . . ?
C4 C5 H5 119.2 . . ?
C6 C5 H5 119.2 . . ?
C5 C6 C1 119.2(2) . . ?
C5 C6 C19 117.2(2) . . ?
C1 C6 C19 123.1(2) . . ?
C8 C7 C12 120.6(2) . . ?
C8 C7 C2 118.7(2) . . ?
C12 C7 C2 120.6(2) . . ?
C9 C8 C7 118.6(2) . . ?
C9 C8 C13 119.1(2) . . ?
C7 C8 C13 122.1(2) . . ?
C10 C9 C8 121.0(2) . . ?
C10 C9 H9 119.5 . . ?
C8 C9 H9 119.5 . . ?
C11 C10 C9 120.1(2) . . ?
C11 C10 H10 119.9 . . ?
C9 C10 H10 119.9 . . ?
C10 C11 C12 121.4(2) . . ?
C10 C11 H11 119.3 . . ?
C12 C11 H11 119.3 . . ?
C11 C12 C7 118.2(2) . . ?
C11 C12 C16 119.9(2) . . ?
C7 C12 C16 121.8(2) . . ?
C8 C13 C14 114.5(2) . . ?
C8 C13 C15 109.3(2) . . ?
C14 C13 C15 109.1(2) . . ?
C8 C13 H13 107.9 . . ?
C14 C13 H13 107.9 . . ?
C15 C13 H13 107.9 . . ?
C13 C14 H14A 109.5 . . ?
C13 C14 H14B 109.5 . . ?
H14A C14 H14B 109.5 . . ?
C13 C14 H14C 109.5 . . ?
H14A C14 H14C 109.5 . . ?
H14B C14 H14C 109.5 . . ?
C13 C15 H15A 109.5 . . ?
C13 C15 H15B 109.5 . . ?
H15A C15 H15B 109.5 . . ?
C13 C15 H15C 109.5 . . ?
H15A C15 H15C 109.5 . . ?
H15B C15 H15C 109.5 . . ?
C17 C16 C18 108.9(3) . . ?
C17 C16 C12 113.9(3) . . ?
C18 C16 C12 111.2(2) . . ?
C17 C16 H16 107.5 . . ?
C18 C16 H16 107.5 . . ?
C12 C16 H16 107.5 . . ?
C16 C17 H17A 109.5 . . ?
C16 C17 H17B 109.5 . . ?
H17A C17 H17B 109.5 . . ?
C16 C17 H17C 109.5 . . ?
H17A C17 H17C 109.5 . . ?
H17B C17 H17C 109.5 . . ?
C16 C18 H18A 109.5 . . ?
C16 C18 H18B 109.5 . . ?
H18A C18 H18B 109.5 . . ?
C16 C18 H18C 109.5 . . ?
H18A C18 H18C 109.5 . . ?
H18B C18 H18C 109.5 . . ?
C24 C19 C20 121.2(2) . . ?
C24 C19 C6 121.9(2) . . ?
C20 C19 C6 116.6(2) . . ?
C21 C20 C19 118.4(3) . . ?
C21 C20 C25 119.4(2) . . ?
C19 C20 C25 122.1(2) . . ?
C22 C21 C20 120.6(3) . . ?
C22 C21 H21 119.7 . . ?
C20 C21 H21 119.7 . . ?
C21 C22 C23 120.9(3) . . ?
C21 C22 H22 119.5 . . ?
C23 C22 H22 119.5 . . ?
C22 C23 C24 121.1(3) . . ?
C22 C23 H23 119.4 . . ?
C24 C23 H23 119.4 . . ?
C23 C24 C19 117.6(2) . . ?
C23 C24 C28 121.7(2) . . ?
C19 C24 C28 120.7(2) . . ?
C26 C25 C20 113.3(3) . . ?
C26 C25 C27 110.9(3) . . ?
C20 C25 C27 109.6(2) . . ?
C26 C25 H25 107.6 . . ?
C20 C25 H25 107.6 . . ?
C27 C25 H25 107.6 . . ?
C25 C26 H26A 109.5 . . ?
C25 C26 H26B 109.5 . . ?
H26A C26 H26B 109.5 . . ?
C25 C26 H26C 109.5 . . ?
H26A C26 H26C 109.5 . . ?
H26B C26 H26C 109.5 . . ?
C25 C27 H27A 109.5 . . ?
C25 C27 H27B 109.5 . . ?
H27A C27 H27B 109.5 . . ?
C25 C27 H27C 109.5 . . ?
H27A C27 H27C 109.5 . . ?
H27B C27 H27C 109.5 . . ?
C30 C28 C24 111.6(2) . . ?
C30 C28 C29 110.8(3) . . ?
C24 C28 C29 113.4(3) . . ?
C30 C28 H28 106.9 . . ?
C24 C28 H28 106.9 . . ?
C29 C28 H28 106.9 . . ?
C28 C29 H29A 109.5 . . ?
C28 C29 H29B 109.5 . . ?
H29A C29 H29B 109.5 . . ?
C28 C29 H29C 109.5 . . ?
H29A C29 H29C 109.5 . . ?
H29B C29 H29C 109.5 . . ?
C28 C30 H30A 109.5 . . ?
C28 C30 H30B 109.5 . . ?
H30A C30 H30B 109.5 . . ?
C28 C30 H30C 109.5 . . ?
H30A C30 H30C 109.5 . . ?
H30B C30 H30C 109.5 . . ?
N1 C31 P1 157.7(2) . . ?
C37 C32 N1 118.7(2) . . ?
C37 C32 C33 123.5(2) . . ?
N1 C32 C33 117.6(2) . . ?
C34 C33 C32 116.7(3) . . ?
C34 C33 C38 121.7(3) . . ?
C32 C33 C38 121.5(2) . . ?
C35 C34 C33 121.4(3) . . ?
C35 C34 H34 119.3 . . ?
C33 C34 H34 119.3 . . ?
C34 C35 C36 120.4(3) . . ?
C34 C35 H35 119.8 . . ?
C36 C35 H35 119.8 . . ?
C35 C36 C37 120.9(3) . . ?
C35 C36 H36 119.6 . . ?
C37 C36 H36 119.6 . . ?
C36 C37 C32 117.0(3) . . ?
C36 C37 C39 121.3(3) . . ?
C32 C37 C39 121.6(2) . . ?
C33 C38 H38A 109.5 . . ?
C33 C38 H38B 109.5 . . ?
H38A C38 H38B 109.5 . . ?
C33 C38 H38C 109.5 . . ?
H38A C38 H38C 109.5 . . ?
H38B C38 H38C 109.5 . . ?
C37 C39 H39A 109.5 . . ?
C37 C39 H39B 109.5 . . ?
H39A C39 H39B 109.5 . . ?
C37 C39 H39C 109.5 . . ?
H39A C39 H39C 109.5 . . ?
H39B C39 H39C 109.5 . . ?
C45 C40 C41 113.6(2) . . ?
C45 C40 B1 128.7(2) . . ?
C41 C40 B1 117.7(2) . . ?
F1 C41 C42 115.7(3) . . ?
F1 C41 C40 120.2(2) . . ?
C42 C41 C40 124.1(3) . . ?
F2 C42 C43 120.2(3) . . ?
F2 C42 C41 120.6(3) . . ?
C43 C42 C41 119.2(3) . . ?
F3 C43 C42 120.3(3) . . ?
F3 C43 C44 120.2(3) . . ?
C42 C43 C44 119.5(3) . . ?
F4 C44 C43 120.3(3) . . ?
F4 C44 C45 120.3(3) . . ?
C43 C44 C45 119.4(3) . . ?
F5 C45 C40 120.6(2) . . ?
F5 C45 C44 115.2(3) . . ?
C40 C45 C44 124.2(3) . . ?
C47 C46 C51 114.1(2) . . ?
C47 C46 B1 122.2(2) . . ?
C51 C46 B1 123.2(2) . . ?
F6 C47 C46 120.5(2) . . ?
F6 C47 C48 116.4(2) . . ?
C46 C47 C48 123.1(3) . . ?
F7 C48 C49 119.1(3) . . ?
F7 C48 C47 120.8(3) . . ?
C49 C48 C47 120.0(3) . . ?
F8 C49 C50 120.4(3) . . ?
F8 C49 C48 120.3(3) . . ?
C50 C49 C48 119.3(2) . . ?
F9 C50 C49 120.6(2) . . ?
F9 C50 C51 120.4(2) . . ?
C49 C50 C51 119.0(3) . . ?
F10 C51 C50 116.5(2) . . ?
F10 C51 C46 119.1(2) . . ?
C50 C51 C46 124.4(2) . . ?
C61 C60 C65 121.7(6) . . ?
C61 C60 D60 118(3) . . ?
C65 C60 D60 120(3) . . ?
C60 C61 C62 119.2(6) . . ?
C60 C61 D61 124(4) . . ?
C62 C61 D61 116(4) . . ?
C63 C62 C61 121.6(5) . . ?
C63 C62 D62 122(3) . . ?
C61 C62 D62 116(3) . . ?
C62 C63 C64 119.0(5) . . ?
C62 C63 D63 117(4) . . ?
C64 C63 D63 124(4) . . ?
C63 C64 C65 118.7(6) . . ?
C63 C64 D64 120(4) . . ?
C65 C64 D64 120(4) . . ?
C60 C65 C64 119.7(5) . . ?
C60 C65 D65 133(4) . . ?
C64 C65 D65 107(4) . . ?

loop_
_geom_bond_atom_site_label_1
_geom_bond_atom_site_label_2
_geom_bond_distance
_geom_bond_site_symmetry_2
_geom_bond_publ_flag
P1 C31 1.754(3) . ?
P1 C1 1.838(2) . ?
P1 B1 2.060(3) . ?
B1 C46 1.630(4) . ?
B1 C40 1.632(4) . ?
B1 H1 1.10(3) . ?
N1 C31 1.161(3) . ?
N1 C32 1.401(3) . ?
C1 C6 1.413(3) . ?
C1 C2 1.415(3) . ?
C2 C3 1.398(3) . ?
C2 C7 1.499(3) . ?
C3 C4 1.384(4) . ?
C3 H3 0.9500 . ?
C4 C5 1.379(4) . ?
C4 H4 0.9500 . ?
C5 C6 1.401(3) . ?
C5 H5 0.9500 . ?
C6 C19 1.495(3) . ?
C7 C8 1.413(3) . ?
C7 C12 1.417(3) . ?
C8 C9 1.389(4) . ?
C8 C13 1.527(3) . ?
C9 C10 1.383(4) . ?
C9 H9 0.9500 . ?
C10 C11 1.382(4) . ?
C10 H10 0.9500 . ?
C11 C12 1.390(4) . ?
C11 H11 0.9500 . ?
C12 C16 1.531(4) . ?
C13 C14 1.527(4) . ?
C13 C15 1.537(4) . ?
C13 H13 1.0000 . ?
C14 H14A 0.9800 . ?
C14 H14B 0.9800 . ?
C14 H14C 0.9800 . ?
C15 H15A 0.9800 . ?
C15 H15B 0.9800 . ?
C15 H15C 0.9800 . ?
C16 C17 1.528(4) . ?
C16 C18 1.528(4) . ?
C16 H16 1.0000 . ?
C17 H17A 0.9800 . ?
C17 H17B 0.9800 . ?
C17 H17C 0.9800 . ?
C18 H18A 0.9800 . ?
C18 H18B 0.9800 . ?
C18 H18C 0.9800 . ?
C19 C24 1.411(4) . ?
C19 C20 1.416(4) . ?
C20 C21 1.388(4) . ?
C20 C25 1.526(4) . ?
C21 C22 1.374(5) . ?
C21 H21 0.9500 . ?
C22 C23 1.386(5) . ?
C22 H22 0.9500 . ?
C23 C24 1.390(4) . ?
C23 H23 0.9500 . ?
C24 C28 1.525(4) . ?
C25 C26 1.499(4) . ?
C25 C27 1.534(4) . ?
C25 H25 1.0000 . ?
C26 H26A 0.9800 . ?
C26 H26B 0.9800 . ?
C26 H26C 0.9800 . ?
C27 H27A 0.9800 . ?
C27 H27B 0.9800 . ?
C27 H27C 0.9800 . ?
C28 C30 1.517(4) . ?
C28 C29 1.527(4) . ?
C28 H28 1.0000 . ?
C29 H29A 0.9800 . ?
C29 H29B 0.9800 . ?
C29 H29C 0.9800 . ?
C30 H30A 0.9800 . ?
C30 H30B 0.9800 . ?
C30 H30C 0.9800 . ?
C32 C37 1.400(4) . ?
C32 C33 1.402(4) . ?
C33 C34 1.389(4) . ?
C33 C38 1.501(4) . ?
C34 C35 1.380(4) . ?
C34 H34 0.9500 . ?
C35 C36 1.388(4) . ?
C35 H35 0.9500 . ?
C36 C37 1.389(4) . ?
C36 H36 0.9500 . ?
C37 C39 1.499(4) . ?
C38 H38A 0.9800 . ?
C38 H38B 0.9800 . ?
C38 H38C 0.9800 . ?
C39 H39A 0.9800 . ?
C39 H39B 0.9800 . ?
C39 H39C 0.9800 . ?
C40 C45 1.381(4) . ?
C40 C41 1.393(4) . ?
C41 F1 1.347(4) . ?
C41 C42 1.385(4) . ?
C42 F2 1.349(4) . ?
C42 C43 1.369(5) . ?
C43 F3 1.351(3) . ?
C43 C44 1.371(5) . ?
C44 F4 1.348(4) . ?
C44 C45 1.385(4) . ?
C45 F5 1.360(3) . ?
C46 C47 1.383(4) . ?
C46 C51 1.389(3) . ?
C47 F6 1.353(3) . ?
C47 C48 1.383(4) . ?
C48 F7 1.346(3) . ?
C48 C49 1.375(4) . ?
C49 F8 1.347(3) . ?
C49 C50 1.365(4) . ?
C50 F9 1.344(3) . ?
C50 C51 1.378(4) . ?
C51 F10 1.354(3) . ?
C60 C61 1.338(8) . ?
C60 C65 1.344(9) . ?
C60 D60 1.08(7) . ?
C61 C62 1.376(6) . ?
C61 D61 0.99(6) . ?
C62 C63 1.359(7) . ?
C62 D62 1.03(6) . ?
C63 C64 1.380(8) . ?
C63 D63 1.00(7) . ?
C64 C65 1.412(10) . ?
C64 D64 0.90(7) . ?
C65 D65 0.96(7) . ?

loop_
_geom_torsion_atom_site_label_1
_geom_torsion_atom_site_label_2
_geom_torsion_atom_site_label_3
_geom_torsion_atom_site_label_4
_geom_torsion
_geom_torsion_site_symmetry_1
_geom_torsion_site_symmetry_2
_geom_torsion_site_symmetry_3
_geom_torsion_site_symmetry_4
_geom_torsion_publ_flag
C31 P1 C1 C6 -6.4(2) . . . . ?
B1 P1 C1 C6 -117.7(2) . . . . ?
C31 P1 C1 C2 -177.73(17) . . . . ?
B1 P1 C1 C2 71.0(2) . . . . ?
C6 C1 C2 C3 0.7(3) . . . . ?
P1 C1 C2 C3 172.58(19) . . . . ?
C6 C1 C2 C7 -179.9(2) . . . . ?
P1 C1 C2 C7 -8.0(3) . . . . ?
C1 C2 C3 C4 3.2(4) . . . . ?
C7 C2 C3 C4 -176.3(2) . . . . ?
C2 C3 C4 C5 -3.0(4) . . . . ?
C3 C4 C5 C6 -1.0(4) . . . . ?
C4 C5 C6 C1 4.8(4) . . . . ?
C4 C5 C6 C19 -167.0(2) . . . . ?
C2 C1 C6 C5 -4.5(3) . . . . ?
P1 C1 C6 C5 -175.41(18) . . . . ?
C2 C1 C6 C19 166.8(2) . . . . ?
P1 C1 C6 C19 -4.1(3) . . . . ?
C3 C2 C7 C8 71.9(3) . . . . ?
C1 C2 C7 C8 -107.5(3) . . . . ?
C3 C2 C7 C12 -103.9(3) . . . . ?
C1 C2 C7 C12 76.7(3) . . . . ?
C12 C7 C8 C9 -3.6(3) . . . . ?
C2 C7 C8 C9 -179.3(2) . . . . ?
C12 C7 C8 C13 171.9(2) . . . . ?
C2 C7 C8 C13 -3.9(3) . . . . ?
C7 C8 C9 C10 1.8(4) . . . . ?
C13 C8 C9 C10 -173.8(2) . . . . ?
C8 C9 C10 C11 0.5(4) . . . . ?
C9 C10 C11 C12 -1.0(4) . . . . ?
C10 C11 C12 C7 -0.7(4) . . . . ?
C10 C11 C12 C16 175.5(2) . . . . ?
C8 C7 C12 C11 3.0(3) . . . . ?
C2 C7 C12 C11 178.7(2) . . . . ?
C8 C7 C12 C16 -173.1(2) . . . . ?
C2 C7 C12 C16 2.6(3) . . . . ?
C9 C8 C13 C14 -50.0(3) . . . . ?
C7 C8 C13 C14 134.6(3) . . . . ?
C9 C8 C13 C15 72.7(3) . . . . ?
C7 C8 C13 C15 -102.7(3) . . . . ?
C11 C12 C16 C17 36.1(3) . . . . ?
C7 C12 C16 C17 -147.8(3) . . . . ?
C11 C12 C16 C18 -87.4(3) . . . . ?
C7 C12 C16 C18 88.7(3) . . . . ?
C5 C6 C19 C24 -83.3(3) . . . . ?
C1 C6 C19 C24 105.2(3) . . . . ?
C5 C6 C19 C20 90.6(3) . . . . ?
C1 C6 C19 C20 -80.9(3) . . . . ?
C24 C19 C20 C21 -5.1(4) . . . . ?
C6 C19 C20 C21 -179.1(2) . . . . ?
C24 C19 C20 C25 170.9(2) . . . . ?
C6 C19 C20 C25 -3.0(3) . . . . ?
C19 C20 C21 C22 2.4(4) . . . . ?
C25 C20 C21 C22 -173.7(3) . . . . ?
C20 C21 C22 C23 1.1(5) . . . . ?
C21 C22 C23 C24 -2.0(5) . . . . ?
C22 C23 C24 C19 -0.6(4) . . . . ?
C22 C23 C24 C28 179.3(3) . . . . ?
C20 C19 C24 C23 4.2(4) . . . . ?
C6 C19 C24 C23 177.8(2) . . . . ?
C20 C19 C24 C28 -175.7(2) . . . . ?
C6 C19 C24 C28 -2.1(4) . . . . ?
C21 C20 C25 C26 -54.0(4) . . . . ?
C19 C20 C25 C26 130.0(3) . . . . ?
C21 C20 C25 C27 70.5(3) . . . . ?
C19 C20 C25 C27 -105.5(3) . . . . ?
C23 C24 C28 C30 97.4(3) . . . . ?
C19 C24 C28 C30 -82.7(3) . . . . ?
C23 C24 C28 C29 -28.6(4) . . . . ?
C19 C24 C28 C29 151.3(3) . . . . ?
C32 N1 C31 P1 -29.8(14) . . . . ?
C1 P1 C31 N1 -179.8(6) . . . . ?
B1 P1 C31 N1 -61.1(6) . . . . ?
C31 N1 C32 C37 151.6(9) . . . . ?
C31 N1 C32 C33 -23.6(11) . . . . ?
C37 C32 C33 C34 0.4(4) . . . . ?
N1 C32 C33 C34 175.3(2) . . . . ?
C37 C32 C33 C38 -179.2(3) . . . . ?
N1 C32 C33 C38 -4.2(4) . . . . ?
C32 C33 C34 C35 -0.6(4) . . . . ?
C38 C33 C34 C35 179.0(3) . . . . ?
C33 C34 C35 C36 1.1(4) . . . . ?
C34 C35 C36 C37 -1.3(4) . . . . ?
C35 C36 C37 C32 1.1(4) . . . . ?
C35 C36 C37 C39 -178.8(3) . . . . ?
N1 C32 C37 C36 -175.5(2) . . . . ?
C33 C32 C37 C36 -0.6(4) . . . . ?
N1 C32 C37 C39 4.3(4) . . . . ?
C33 C32 C37 C39 179.2(3) . . . . ?
C46 B1 C40 C45 93.3(3) . . . . ?
P1 B1 C40 C45 -32.7(3) . . . . ?
C46 B1 C40 C41 -84.2(3) . . . . ?
P1 B1 C40 C41 149.8(2) . . . . ?
C45 C40 C41 F1 -176.4(2) . . . . ?
B1 C40 C41 F1 1.5(4) . . . . ?
C45 C40 C41 C42 2.0(4) . . . . ?
B1 C40 C41 C42 179.9(3) . . . . ?
F1 C41 C42 F2 -2.8(4) . . . . ?
C40 C41 C42 F2 178.8(2) . . . . ?
F1 C41 C42 C43 178.0(2) . . . . ?
C40 C41 C42 C43 -0.4(4) . . . . ?
F2 C42 C43 F3 -1.0(4) . . . . ?
C41 C42 C43 F3 178.3(2) . . . . ?
F2 C42 C43 C44 179.4(3) . . . . ?
C41 C42 C43 C44 -1.4(4) . . . . ?
F3 C43 C44 F4 1.3(4) . . . . ?
C42 C43 C44 F4 -179.0(3) . . . . ?
F3 C43 C44 C45 -178.2(2) . . . . ?
C42 C43 C44 C45 1.5(4) . . . . ?
C41 C40 C45 F5 178.1(2) . . . . ?
B1 C40 C45 F5 0.5(4) . . . . ?
C41 C40 C45 C44 -1.9(4) . . . . ?
B1 C40 C45 C44 -179.5(2) . . . . ?
F4 C44 C45 F5 0.8(4) . . . . ?
C43 C44 C45 F5 -179.8(2) . . . . ?
F4 C44 C45 C40 -179.2(2) . . . . ?
C43 C44 C45 C40 0.2(4) . . . . ?
C40 B1 C46 C47 112.1(3) . . . . ?
P1 B1 C46 C47 -124.0(2) . . . . ?
C40 B1 C46 C51 -59.5(3) . . . . ?
P1 B1 C46 C51 64.4(3) . . . . ?
C51 C46 C47 F6 179.4(2) . . . . ?
B1 C46 C47 F6 7.1(4) . . . . ?
C51 C46 C47 C48 0.8(4) . . . . ?
B1 C46 C47 C48 -171.5(3) . . . . ?
F6 C47 C48 F7 -1.8(4) . . . . ?
C46 C47 C48 F7 176.9(3) . . . . ?
F6 C47 C48 C49 179.5(3) . . . . ?
C46 C47 C48 C49 -1.9(5) . . . . ?
F7 C48 C49 F8 1.9(4) . . . . ?
C47 C48 C49 F8 -179.3(3) . . . . ?
F7 C48 C49 C50 -177.8(3) . . . . ?
C47 C48 C49 C50 0.9(5) . . . . ?
F8 C49 C50 F9 -0.1(4) . . . . ?
C48 C49 C50 F9 179.7(3) . . . . ?
F8 C49 C50 C51 -178.8(3) . . . . ?
C48 C49 C50 C51 1.0(4) . . . . ?
F9 C50 C51 F10 -1.7(4) . . . . ?
C49 C50 C51 F10 176.9(2) . . . . ?
F9 C50 C51 C46 179.2(2) . . . . ?
C49 C50 C51 C46 -2.1(4) . . . . ?
C47 C46 C51 F10 -177.8(2) . . . . ?
B1 C46 C51 F10 -5.6(4) . . . . ?
C47 C46 C51 C50 1.2(4) . . . . ?
B1 C46 C51 C50 173.4(3) . . . . ?
C65 C60 C61 C62 -0.2(8) . . . . ?
C60 C61 C62 C63 0.7(7) . . . . ?
C61 C62 C63 C64 -0.3(8) . . . . ?
C62 C63 C64 C65 -0.4(8) . . . . ?
C61 C60 C65 C64 -0.6(9) . . . . ?
C63 C64 C65 C60 0.9(9) . . . . ?
